data_4038584
loop_
_publ_author_name
'Zimmerman, Amber'
'Xu, Rebecca'
'Reynolds, Samantha C.'
'Shipp, Chase'
'Marshall, Derrick'
'Wang, Ge'
'Blank, Natalia F.'
'Gibbons, Sarah'
'Hughes, Russell P.'
'Glueck, David S.'
'Balaich, Gary James'
'Rheingold, Arnold L.'

_publ_section_title
;
 Diastereoselective Synthesis of P-Stereogenic Secondary Phosphine Oxides
 (SPOs) Bearing a Chiral Substituent by Ring Opening of (+)-Limonene Oxide
 with Primary Phosphido Nucleophiles.
;
_journal_name_full 'The Journal of organic chemistry'
_journal_paper_doi 10.1021/acs.joc.0c00974
_journal_year 2020
_chemical_absolute_configuration ad
_chemical_formula_moiety 'C26 H45 O3 P'
_chemical_formula_sum 'C26 H45 O3 P'
_chemical_formula_weight 436.59
_space_group_crystal_system trigonal
_space_group_IT_number 145
_space_group_name_Hall 'P 32'
_space_group_name_H-M_alt 'P 32'
_atom_sites_solution_hydrogens mixed
_atom_sites_solution_primary dual
_audit_creation_date 2019-09-30
_audit_creation_method
;
Olex2 1.2-beta
(compiled 2018.05.29 svn.r3508 for OlexSys, GUI svn.r5506)
;
_cell_angle_alpha 90
_cell_angle_beta 90
_cell_angle_gamma 120
_cell_formula_units_Z 3
_cell_length_a 11.0048(2)
_cell_length_b 11.0048(2)
_cell_length_c 17.6760(3)
_cell_measurement_reflns_used 9803
_cell_measurement_temperature 100.0
_cell_measurement_theta_max 69.544
_cell_measurement_theta_min 5.273
_cell_volume 1853.87(6)
_computing_cell_refinement 'SAINT v8.38A (Bruker, 2017)'
_computing_data_collection 'APEX3 v2017.3-0 (Bruker, 2017)'
_computing_data_reduction 'SAINT v8.38A (Bruker, 2017)'
_computing_molecular_graphics 'Olex2 (Dolomanov et al., 2009)'
_computing_publication_material 'Olex2 (Dolomanov et al., 2009)'
_computing_structure_refinement 'XL (Sheldrick, 2008)'
_computing_structure_solution 'ShelXT (Sheldrick, 2015)'
_diffrn_ambient_temperature 100.0
_diffrn_detector 'Bruker APEX-II CCD'
_diffrn_detector_area_resol_mean 7.9
_diffrn_detector_type 'CCD Area Detector'
_diffrn_measured_fraction_theta_full 0.995
_diffrn_measured_fraction_theta_max 0.995
_diffrn_measurement_device 'Kappa Four-Circle Diffractometer'
_diffrn_measurement_device_type 'Bruker X8 APEX II'
_diffrn_measurement_method '\w and \f scans'
_diffrn_radiation_monochromator 'Double Bounce Multilayer Mirrors'
_diffrn_radiation_probe x-ray
_diffrn_radiation_type CuK\a
_diffrn_radiation_wavelength 1.54178
_diffrn_reflns_av_R_equivalents 0.0226
_diffrn_reflns_av_unetI/netI 0.0278
_diffrn_reflns_Laue_measured_fraction_full 0.995
_diffrn_reflns_Laue_measured_fraction_max 0.995
_diffrn_reflns_limit_h_max 13
_diffrn_reflns_limit_h_min -13
_diffrn_reflns_limit_k_max 13
_diffrn_reflns_limit_k_min -13
_diffrn_reflns_limit_l_max 21
_diffrn_reflns_limit_l_min -21
_diffrn_reflns_number 12361
_diffrn_reflns_point_group_measured_fraction_full 0.987
_diffrn_reflns_point_group_measured_fraction_max 0.986
_diffrn_reflns_theta_full 67.679
_diffrn_reflns_theta_max 68.140
_diffrn_reflns_theta_min 5.273
_diffrn_source 'Micro Focus Rotating Anode'
_diffrn_source_type 'Bruker Microstar FR-592'
_diffrn_standards_number 0
_exptl_absorpt_coefficient_mu 1.158
_exptl_absorpt_correction_T_max 0.7533
_exptl_absorpt_correction_T_min 0.6918
_exptl_absorpt_correction_type multi-scan
_exptl_absorpt_process_details
'SADABS-2016/2 (Bruker,2016/2) was used for absorption correction. wR2(int) was 0.0566 before and 0.0353 after correction. The Ratio of minimum to maximum transmission is 0.9184. The \l/2 correction factor is Not present.'
_exptl_crystal_colour colourless
_exptl_crystal_colour_primary colourless
_exptl_crystal_density_diffrn 1.173
_exptl_crystal_description block
_exptl_crystal_F_000 720
_exptl_crystal_size_max 0.31
_exptl_crystal_size_mid 0.29
_exptl_crystal_size_min 0.25
_refine_diff_density_max 0.286
_refine_diff_density_min -0.187
_refine_diff_density_rms 0.032
_refine_ls_abs_structure_details
;
 Flack x determined using 2152 quotients [(I+)-(I-)]/[(I+)+(I-)]
 (Parsons, Flack and Wagner, Acta Cryst. B69 (2013) 249-259).
;
_refine_ls_abs_structure_Flack 0.002(5)
_refine_ls_extinction_method none
_refine_ls_goodness_of_fit_ref 1.049
_refine_ls_hydrogen_treatment mixed
_refine_ls_matrix_type full
_refine_ls_number_parameters 281
_refine_ls_number_reflns 4445
_refine_ls_number_restraints 1
_refine_ls_restrained_S_all 1.049
_refine_ls_R_factor_all 0.0269
_refine_ls_R_factor_gt 0.0266
_refine_ls_shift/su_max 0.000
_refine_ls_shift/su_mean 0.000
_refine_ls_structure_factor_coef Fsqd
_refine_ls_weighting_details 'w=1/[\s^2^(Fo^2^)+(0.0416P)^2^+0.3122P] where P=(Fo^2^+2Fc^2^)/3'
_refine_ls_weighting_scheme calc
_refine_ls_wR_factor_gt 0.0693
_refine_ls_wR_factor_ref 0.0697
_reflns_Friedel_coverage 0.982
_reflns_Friedel_fraction_full 0.979
_reflns_Friedel_fraction_max 0.977
_reflns_number_gt 4402
_reflns_number_total 4445
_reflns_threshold_expression 'I > 2\s(I)'
_cod_data_source_file jo0c00974_si_003.cif
_cod_data_source_block glu540
_cod_depositor_comments
;
The following automatic conversions were performed:

data item '_diffrn_radiation_probe' value 'X-ray' was changed to
'x-ray' in accordance with the
/home/data/users/saulius/crontab/automatic-downloads/rss-feeds/ACS/lib/dictionaries/cif_core.dic
dictionary named 'cif_core.dic' version 2.4.2 last updated on
2011-04-26.

Automatic conversion script
Id: cif_fix_values 7556 2019-12-06 15:28:31Z antanas 
;
_cod_original_cell_volume 1853.87(7)
_cod_database_code 4038584
_shelx_shelxl_version_number 2016/6
_shelx_space_group_comment
;
The symmetry employed for this shelxl refinement is uniquely defined
by the following loop, which should always be used as a source of
symmetry information in preference to the above space-group names.
They are only intended as comments.
;
_shelx_estimated_absorpt_t_max 0.761
_shelx_estimated_absorpt_t_min 0.715
_olex2_refinement_description
;
1. Fixed Uiso
 At 1.2 times of:
  All C(H) groups, All C(H,H) groups
 At 1.5 times of:
  All C(H,H,H) groups, All O(H) groups
2.a Ternary CH refined with riding coordinates:
 C1(H1), C5(H5), C11(H11), C15(H15), C21(H21)
2.b Secondary CH2 refined with riding coordinates:
 C3(H3A,H3B), C4(H4A,H4B), C6(H6A,H6B), C13(H13A,H13B), C14(H14A,H14B),
 C16(H16A,H16B), C22(H22A,H22B), C23(H23A,H23B), C24(H24A,H24B), C25(H25A,H25B),
  C26(H26A,H26B)
2.c X=CH2 refined with riding coordinates:
 C9(H9A,H9B), C19(H19A,H19B)
2.d Idealised Me refined as rotating group:
 C7(H7A,H7B,H7C), C10(H10A,H10B,H10C), C17(H17A,H17B,H17C), C20(H20A,H20B,H20C)
;
_olex2_submission_special_instructions 'No special instructions were received'

loop_
_space_group_symop_operation_xyz
'x, y, z'
'-y, x-y, z+2/3'
'-x+y, -x, z+1/3'

loop_
_atom_site_label
_atom_site_type_symbol
_atom_site_fract_x
_atom_site_fract_y
_atom_site_fract_z
_atom_site_U_iso_or_equiv
_atom_site_adp_type
_atom_site_occupancy
_atom_site_site_symmetry_order
_atom_site_calc_flag
_atom_site_refinement_flags_posn
_atom_site_refinement_flags_adp
_atom_site_refinement_flags_occupancy
_atom_site_disorder_assembly
_atom_site_disorder_group
P1 P 0.54015(5) 0.69413(5) 0.57771(2) 0.01343(13) Uani 1 1 d . . . . .
O1 O 0.55447(15) 0.70803(15) 0.66280(8) 0.0196(3) Uani 1 1 d . . . . .
O2 O 0.78357(16) 0.66563(16) 0.65654(9) 0.0233(3) Uani 1 1 d . . . . .
H2 H 0.726(3) 0.683(3) 0.6752(18) 0.035 Uiso 1 1 d R . . . .
O3 O 0.31555(18) 0.45059(18) 0.67996(8) 0.0241(3) Uani 1 1 d . . . . .
H3 H 0.378(4) 0.525(4) 0.6887(18) 0.036 Uiso 1 1 d R . . . .
C1 C 0.6914(2) 0.6912(2) 0.53473(11) 0.0145(4) Uani 1 1 d . . . . .
H1 H 0.657669 0.589323 0.526385 0.017 Uiso 1 1 calc R . . . .
C2 C 0.8226(2) 0.7421(2) 0.58688(12) 0.0192(4) Uani 1 1 d . . . . .
C3 C 0.9204(2) 0.7008(2) 0.54786(13) 0.0235(5) Uani 1 1 d . . . . .
H3A H 0.876725 0.597366 0.549793 0.028 Uiso 1 1 calc R . . . .
H3B H 1.009205 0.741195 0.576772 0.028 Uiso 1 1 calc R . . . .
C4 C 0.9549(2) 0.7480(2) 0.46515(13) 0.0234(5) Uani 1 1 d . . . . .
H4A H 1.007256 0.705020 0.443104 0.028 Uiso 1 1 calc R . . . .
H4B H 1.017616 0.851052 0.464141 0.028 Uiso 1 1 calc R . . . .
C5 C 0.8268(2) 0.7104(2) 0.41484(12) 0.0197(4) Uani 1 1 d . . . . .
H5 H 0.863754 0.770180 0.368548 0.024 Uiso 1 1 calc R . . . .
C6 C 0.7320(2) 0.7567(2) 0.45516(11) 0.0164(4) Uani 1 1 d . . . . .
H6A H 0.782115 0.860226 0.459367 0.020 Uiso 1 1 calc R . . . .
H6B H 0.645973 0.727054 0.424866 0.020 Uiso 1 1 calc R . . . .
C7 C 0.8972(2) 0.8988(2) 0.60554(13) 0.0259(5) Uani 1 1 d . . . . .
H7A H 0.833034 0.920134 0.633287 0.039 Uiso 1 1 calc GR . . . .
H7B H 0.926420 0.953196 0.558523 0.039 Uiso 1 1 calc GR . . . .
H7C H 0.979905 0.923299 0.636765 0.039 Uiso 1 1 calc GR . . . .
C8 C 0.7422(2) 0.5593(2) 0.38710(13) 0.0227(4) Uani 1 1 d . . . . .
C9 C 0.7491(3) 0.4516(2) 0.41525(14) 0.0300(5) Uani 1 1 d . . . . .
H9A H 0.693634 0.360750 0.394055 0.036 Uiso 1 1 calc R . . . .
H9B H 0.809615 0.465104 0.456681 0.036 Uiso 1 1 calc R . . . .
C10 C 0.6462(3) 0.5379(3) 0.32135(13) 0.0299(5) Uani 1 1 d . . . . .
H10A H 0.702119 0.591831 0.277726 0.045 Uiso 1 1 calc GR . . . .
H10B H 0.580609 0.569827 0.335369 0.045 Uiso 1 1 calc GR . . . .
H10C H 0.593517 0.438009 0.308209 0.045 Uiso 1 1 calc GR . . . .
C11 C 0.3831(2) 0.5286(2) 0.55038(11) 0.0147(4) Uani 1 1 d . . . . .
H11 H 0.303790 0.548361 0.552964 0.018 Uiso 1 1 calc R . . . .
C12 C 0.3454(2) 0.4088(2) 0.60864(11) 0.0181(4) Uani 1 1 d . . . . .
C13 C 0.2079(2) 0.2807(2) 0.58387(13) 0.0233(5) Uani 1 1 d . . . . .
H13A H 0.131345 0.302991 0.587476 0.028 Uiso 1 1 calc R . . . .
H13B H 0.185476 0.201975 0.618831 0.028 Uiso 1 1 calc R . . . .
C14 C 0.2141(2) 0.2348(2) 0.50306(12) 0.0231(5) Uani 1 1 d . . . . .
H14A H 0.123315 0.150802 0.490253 0.028 Uiso 1 1 calc R . . . .
H14B H 0.288089 0.208848 0.499665 0.028 Uiso 1 1 calc R . . . .
C15 C 0.2454(2) 0.3521(2) 0.44593(12) 0.0191(4) Uani 1 1 d . . . . .
H15 H 0.261080 0.319924 0.395847 0.023 Uiso 1 1 calc R . . . .
C16 C 0.3839(2) 0.4829(2) 0.46802(11) 0.0168(4) Uani 1 1 d . . . . .
H16A H 0.401308 0.560873 0.433571 0.020 Uiso 1 1 calc R . . . .
H16B H 0.461733 0.463073 0.461574 0.020 Uiso 1 1 calc R . . . .
C17 C 0.4604(2) 0.3718(2) 0.61916(12) 0.0215(4) Uani 1 1 d . . . . .
H17A H 0.542068 0.450550 0.643181 0.032 Uiso 1 1 calc GR . . . .
H17B H 0.487601 0.352519 0.569752 0.032 Uiso 1 1 calc GR . . . .
H17C H 0.425612 0.288376 0.651324 0.032 Uiso 1 1 calc GR . . . .
C18 C 0.1220(2) 0.3771(2) 0.43611(12) 0.0216(4) Uani 1 1 d . . . . .
C19 C 0.1337(2) 0.5030(3) 0.43363(13) 0.0268(5) Uani 1 1 d . . . . .
H19A H 0.053229 0.511480 0.424266 0.032 Uiso 1 1 calc R . . . .
H19B H 0.222483 0.584677 0.441210 0.032 Uiso 1 1 calc R . . . .
C20 C -0.0189(3) 0.2476(3) 0.42408(16) 0.0349(6) Uani 1 1 d . . . . .
H20A H -0.011479 0.190471 0.383751 0.052 Uiso 1 1 calc GR . . . .
H20B H -0.087763 0.275016 0.409651 0.052 Uiso 1 1 calc GR . . . .
H20C H -0.048964 0.192906 0.471013 0.052 Uiso 1 1 calc GR . . . .
C21 C 0.5145(2) 0.8308(2) 0.53541(11) 0.0163(4) Uani 1 1 d . . . . .
H21 H 0.506006 0.815820 0.479416 0.020 Uiso 1 1 calc R . . . .
C22 C 0.3785(2) 0.8231(2) 0.56423(12) 0.0226(4) Uani 1 1 d . . . . .
H22A H 0.297673 0.728917 0.553425 0.027 Uiso 1 1 calc R . . . .
H22B H 0.384405 0.837212 0.619714 0.027 Uiso 1 1 calc R . . . .
C23 C 0.3551(3) 0.9347(3) 0.52633(13) 0.0271(5) Uani 1 1 d . . . . .
H23A H 0.338293 0.914027 0.471585 0.033 Uiso 1 1 calc R . . . .
H23B H 0.270524 0.931211 0.548146 0.033 Uiso 1 1 calc R . . . .
C24 C 0.4809(3) 1.0816(3) 0.53699(14) 0.0293(5) Uani 1 1 d . . . . .
H24A H 0.465817 1.149587 0.507692 0.035 Uiso 1 1 calc R . . . .
H24B H 0.488869 1.107875 0.591078 0.035 Uiso 1 1 calc R . . . .
C25 C 0.6162(2) 1.0897(2) 0.51139(13) 0.0247(5) Uani 1 1 d . . . . .
H25A H 0.696054 1.184172 0.522781 0.030 Uiso 1 1 calc R . . . .
H25B H 0.613168 1.075568 0.455956 0.030 Uiso 1 1 calc R . . . .
C26 C 0.6390(2) 0.9787(2) 0.55086(12) 0.0198(4) Uani 1 1 d . . . . .
H26A H 0.648709 0.996503 0.606034 0.024 Uiso 1 1 calc R . . . .
H26B H 0.726675 0.984872 0.532111 0.024 Uiso 1 1 calc R . . . .

loop_
_atom_site_aniso_label
_atom_site_aniso_U_11
_atom_site_aniso_U_22
_atom_site_aniso_U_33
_atom_site_aniso_U_23
_atom_site_aniso_U_13
_atom_site_aniso_U_12
P1 0.0136(2) 0.0131(2) 0.0139(2) 0.00008(17) 0.00050(17) 0.0070(2)
O1 0.0223(7) 0.0206(7) 0.0163(7) -0.0015(5) -0.0005(6) 0.0110(6)
O2 0.0215(8) 0.0266(8) 0.0231(8) 0.0040(6) -0.0035(6) 0.0130(7)
O3 0.0240(8) 0.0250(8) 0.0179(7) 0.0036(6) 0.0067(6) 0.0082(7)
C1 0.0123(9) 0.0129(9) 0.0189(10) 0.0009(7) 0.0008(7) 0.0066(8)
C2 0.0148(10) 0.0176(10) 0.0238(10) 0.0029(8) -0.0026(8) 0.0070(8)
C3 0.0165(10) 0.0207(10) 0.0342(12) 0.0025(9) -0.0037(8) 0.0099(9)
C4 0.0132(10) 0.0193(10) 0.0365(13) 0.0033(8) 0.0054(8) 0.0072(8)
C5 0.0172(9) 0.0177(10) 0.0242(10) 0.0041(8) 0.0065(8) 0.0088(8)
C6 0.0142(9) 0.0157(9) 0.0195(9) 0.0025(7) 0.0030(7) 0.0076(8)
C7 0.0216(10) 0.0197(11) 0.0313(11) -0.0034(9) -0.0097(9) 0.0064(9)
C8 0.0188(10) 0.0231(11) 0.0264(10) 0.0002(8) 0.0099(8) 0.0106(9)
C9 0.0281(12) 0.0229(12) 0.0391(13) -0.0030(10) 0.0038(10) 0.0128(10)
C10 0.0335(13) 0.0285(12) 0.0275(12) -0.0057(9) 0.0032(9) 0.0154(10)
C11 0.0116(9) 0.0146(9) 0.0170(9) -0.0001(7) 0.0009(7) 0.0059(7)
C12 0.0194(10) 0.0159(10) 0.0172(10) 0.0028(8) 0.0029(8) 0.0074(8)
C13 0.0182(10) 0.0184(10) 0.0285(11) 0.0063(8) 0.0037(8) 0.0054(9)
C14 0.0188(10) 0.0159(10) 0.0323(12) -0.0029(9) -0.0028(8) 0.0069(8)
C15 0.0152(10) 0.0196(10) 0.0203(10) -0.0043(8) 0.0003(7) 0.0070(8)
C16 0.0147(9) 0.0179(10) 0.0167(9) -0.0004(7) 0.0017(7) 0.0073(8)
C17 0.0236(11) 0.0160(10) 0.0244(10) 0.0022(8) -0.0009(8) 0.0094(9)
C18 0.0184(10) 0.0292(11) 0.0174(10) -0.0042(8) -0.0014(8) 0.0120(9)
C19 0.0259(11) 0.0317(12) 0.0275(11) -0.0015(9) -0.0048(10) 0.0179(10)
C20 0.0208(12) 0.0359(14) 0.0480(15) -0.0092(11) -0.0077(10) 0.0141(11)
C21 0.0201(10) 0.0154(10) 0.0164(9) -0.0011(7) -0.0006(7) 0.0113(8)
C22 0.0213(11) 0.0232(10) 0.0273(10) -0.0028(9) 0.0013(8) 0.0141(9)
C23 0.0261(11) 0.0289(12) 0.0351(13) -0.0067(9) -0.0055(9) 0.0203(10)
C24 0.0385(14) 0.0242(11) 0.0366(13) -0.0078(10) -0.0079(10) 0.0243(11)
C25 0.0301(12) 0.0150(10) 0.0296(11) -0.0040(8) -0.0058(9) 0.0118(9)
C26 0.0205(10) 0.0159(10) 0.0242(10) -0.0029(8) -0.0026(8) 0.0101(9)

loop_
_atom_type_symbol
_atom_type_description
_atom_type_scat_dispersion_real
_atom_type_scat_dispersion_imag
_atom_type_scat_source
C C 0.0181 0.0091 'International Tables Vol C Tables 4.2.6.8 and 6.1.1.4'
H H 0.0000 0.0000 'International Tables Vol C Tables 4.2.6.8 and 6.1.1.4'
O O 0.0492 0.0322 'International Tables Vol C Tables 4.2.6.8 and 6.1.1.4'
P P 0.2955 0.4335 'International Tables Vol C Tables 4.2.6.8 and 6.1.1.4'

loop_
_geom_angle_atom_site_label_1
_geom_angle_atom_site_label_2
_geom_angle_atom_site_label_3
_geom_angle
_geom_angle_site_symmetry_1
_geom_angle_site_symmetry_3
_geom_angle_publ_flag
O1 P1 C1 111.22(9) . . ?
O1 P1 C11 111.09(9) . . ?
O1 P1 C21 112.07(9) . . ?
C11 P1 C1 106.48(9) . . ?
C21 P1 C1 111.04(9) . . ?
C21 P1 C11 104.61(9) . . ?
C2 O2 H2 105(2) . . ?
C12 O3 H3 107(2) . . ?
P1 C1 H1 104.4 . . ?
C2 C1 P1 115.53(14) . . ?
C2 C1 H1 104.4 . . ?
C6 C1 P1 114.86(13) . . ?
C6 C1 H1 104.4 . . ?
C6 C1 C2 111.80(16) . . ?
O2 C2 C1 110.21(16) . . ?
O2 C2 C3 105.21(16) . . ?
O2 C2 C7 108.14(17) . . ?
C3 C2 C1 106.81(16) . . ?
C3 C2 C7 111.85(18) . . ?
C7 C2 C1 114.25(17) . . ?
C2 C3 H3A 108.5 . . ?
C2 C3 H3B 108.5 . . ?
C2 C3 C4 114.94(17) . . ?
H3A C3 H3B 107.5 . . ?
C4 C3 H3A 108.5 . . ?
C4 C3 H3B 108.5 . . ?
C3 C4 H4A 108.5 . . ?
C3 C4 H4B 108.5 . . ?
C3 C4 C5 114.92(17) . . ?
H4A C4 H4B 107.5 . . ?
C5 C4 H4A 108.5 . . ?
C5 C4 H4B 108.5 . . ?
C4 C5 H5 106.3 . . ?
C4 C5 C6 108.90(17) . . ?
C6 C5 H5 106.3 . . ?
C8 C5 C4 117.20(18) . . ?
C8 C5 H5 106.3 . . ?
C8 C5 C6 111.27(17) . . ?
C1 C6 C5 110.63(16) . . ?
C1 C6 H6A 109.5 . . ?
C1 C6 H6B 109.5 . . ?
C5 C6 H6A 109.5 . . ?
C5 C6 H6B 109.5 . . ?
H6A C6 H6B 108.1 . . ?
C2 C7 H7A 109.5 . . ?
C2 C7 H7B 109.5 . . ?
C2 C7 H7C 109.5 . . ?
H7A C7 H7B 109.5 . . ?
H7A C7 H7C 109.5 . . ?
H7B C7 H7C 109.5 . . ?
C9 C8 C5 125.4(2) . . ?
C9 C8 C10 120.0(2) . . ?
C10 C8 C5 114.60(19) . . ?
C8 C9 H9A 120.0 . . ?
C8 C9 H9B 120.0 . . ?
H9A C9 H9B 120.0 . . ?
C8 C10 H10A 109.5 . . ?
C8 C10 H10B 109.5 . . ?
C8 C10 H10C 109.5 . . ?
H10A C10 H10B 109.5 . . ?
H10A C10 H10C 109.5 . . ?
H10B C10 H10C 109.5 . . ?
P1 C11 H11 105.2 . . ?
C12 C11 P1 112.63(13) . . ?
C12 C11 H11 105.2 . . ?
C16 C11 P1 114.50(13) . . ?
C16 C11 H11 105.2 . . ?
C16 C11 C12 112.97(16) . . ?
O3 C12 C11 108.39(16) . . ?
O3 C12 C13 105.49(16) . . ?
O3 C12 C17 109.45(17) . . ?
C13 C12 C11 108.22(16) . . ?
C17 C12 C11 113.75(16) . . ?
C17 C12 C13 111.17(17) . . ?
C12 C13 H13A 109.1 . . ?
C12 C13 H13B 109.1 . . ?
C12 C13 C14 112.67(17) . . ?
H13A C13 H13B 107.8 . . ?
C14 C13 H13A 109.1 . . ?
C14 C13 H13B 109.1 . . ?
C13 C14 H14A 109.4 . . ?
C13 C14 H14B 109.4 . . ?
C13 C14 C15 111.38(17) . . ?
H14A C14 H14B 108.0 . . ?
C15 C14 H14A 109.4 . . ?
C15 C14 H14B 109.4 . . ?
C14 C15 H15 106.9 . . ?
C16 C15 C14 108.72(17) . . ?
C16 C15 H15 106.9 . . ?
C18 C15 C14 112.43(17) . . ?
C18 C15 H15 106.9 . . ?
C18 C15 C16 114.60(18) . . ?
C11 C16 H16A 109.1 . . ?
C11 C16 H16B 109.1 . . ?
C15 C16 C11 112.40(16) . . ?
C15 C16 H16A 109.1 . . ?
C15 C16 H16B 109.1 . . ?
H16A C16 H16B 107.9 . . ?
C12 C17 H17A 109.5 . . ?
C12 C17 H17B 109.5 . . ?
C12 C17 H17C 109.5 . . ?
H17A C17 H17B 109.5 . . ?
H17A C17 H17C 109.5 . . ?
H17B C17 H17C 109.5 . . ?
C19 C18 C15 124.3(2) . . ?
C19 C18 C20 120.0(2) . . ?
C20 C18 C15 115.63(19) . . ?
C18 C19 H19A 120.0 . . ?
C18 C19 H19B 120.0 . . ?
H19A C19 H19B 120.0 . . ?
C18 C20 H20A 109.5 . . ?
C18 C20 H20B 109.5 . . ?
C18 C20 H20C 109.5 . . ?
H20A C20 H20B 109.5 . . ?
H20A C20 H20C 109.5 . . ?
H20B C20 H20C 109.5 . . ?
P1 C21 H21 108.1 . . ?
C22 C21 P1 111.44(14) . . ?
C22 C21 H21 108.1 . . ?
C26 C21 P1 112.08(14) . . ?
C26 C21 H21 108.1 . . ?
C26 C21 C22 109.00(16) . . ?
C21 C22 H22A 109.4 . . ?
C21 C22 H22B 109.4 . . ?
H22A C22 H22B 108.0 . . ?
C23 C22 C21 111.08(17) . . ?
C23 C22 H22A 109.4 . . ?
C23 C22 H22B 109.4 . . ?
C22 C23 H23A 109.3 . . ?
C22 C23 H23B 109.3 . . ?
H23A C23 H23B 108.0 . . ?
C24 C23 C22 111.62(19) . . ?
C24 C23 H23A 109.3 . . ?
C24 C23 H23B 109.3 . . ?
C23 C24 H24A 109.3 . . ?
C23 C24 H24B 109.3 . . ?
H24A C24 H24B 107.9 . . ?
C25 C24 C23 111.72(18) . . ?
C25 C24 H24A 109.3 . . ?
C25 C24 H24B 109.3 . . ?
C24 C25 H25A 109.4 . . ?
C24 C25 H25B 109.4 . . ?
C24 C25 C26 111.38(19) . . ?
H25A C25 H25B 108.0 . . ?
C26 C25 H25A 109.4 . . ?
C26 C25 H25B 109.4 . . ?
C21 C26 H26A 109.6 . . ?
C21 C26 H26B 109.6 . . ?
C25 C26 C21 110.37(17) . . ?
C25 C26 H26A 109.6 . . ?
C25 C26 H26B 109.6 . . ?
H26A C26 H26B 108.1 . . ?

loop_
_geom_bond_atom_site_label_1
_geom_bond_atom_site_label_2
_geom_bond_distance
_geom_bond_site_symmetry_2
_geom_bond_publ_flag
P1 O1 1.5120(15) . ?
P1 C1 1.8448(19) . ?
P1 C11 1.841(2) . ?
P1 C21 1.824(2) . ?
O2 H2 0.82(3) . ?
O2 C2 1.431(3) . ?
O3 H3 0.78(3) . ?
O3 C12 1.435(2) . ?
C1 H1 1.0000 . ?
C1 C2 1.561(3) . ?
C1 C6 1.541(3) . ?
C2 C3 1.526(3) . ?
C2 C7 1.530(3) . ?
C3 H3A 0.9900 . ?
C3 H3B 0.9900 . ?
C3 C4 1.534(3) . ?
C4 H4A 0.9900 . ?
C4 H4B 0.9900 . ?
C4 C5 1.538(3) . ?
C5 H5 1.0000 . ?
C5 C6 1.545(3) . ?
C5 C8 1.525(3) . ?
C6 H6A 0.9900 . ?
C6 H6B 0.9900 . ?
C7 H7A 0.9800 . ?
C7 H7B 0.9800 . ?
C7 H7C 0.9800 . ?
C8 C9 1.322(3) . ?
C8 C10 1.508(3) . ?
C9 H9A 0.9500 . ?
C9 H9B 0.9500 . ?
C10 H10A 0.9800 . ?
C10 H10B 0.9800 . ?
C10 H10C 0.9800 . ?
C11 H11 1.0000 . ?
C11 C12 1.557(3) . ?
C11 C16 1.542(3) . ?
C12 C13 1.528(3) . ?
C12 C17 1.522(3) . ?
C13 H13A 0.9900 . ?
C13 H13B 0.9900 . ?
C13 C14 1.528(3) . ?
C14 H14A 0.9900 . ?
C14 H14B 0.9900 . ?
C14 C15 1.536(3) . ?
C15 H15 1.0000 . ?
C15 C16 1.534(3) . ?
C15 C18 1.524(3) . ?
C16 H16A 0.9900 . ?
C16 H16B 0.9900 . ?
C17 H17A 0.9800 . ?
C17 H17B 0.9800 . ?
C17 H17C 0.9800 . ?
C18 C19 1.326(3) . ?
C18 C20 1.507(3) . ?
C19 H19A 0.9500 . ?
C19 H19B 0.9500 . ?
C20 H20A 0.9800 . ?
C20 H20B 0.9800 . ?
C20 H20C 0.9800 . ?
C21 H21 1.0000 . ?
C21 C22 1.543(3) . ?
C21 C26 1.540(3) . ?
C22 H22A 0.9900 . ?
C22 H22B 0.9900 . ?
C22 C23 1.530(3) . ?
C23 H23A 0.9900 . ?
C23 H23B 0.9900 . ?
C23 C24 1.525(3) . ?
C24 H24A 0.9900 . ?
C24 H24B 0.9900 . ?
C24 C25 1.516(3) . ?
C25 H25A 0.9900 . ?
C25 H25B 0.9900 . ?
C25 C26 1.533(3) . ?
C26 H26A 0.9900 . ?
C26 H26B 0.9900 . ?
